data_2100970
loop_
_publ_author_name
'Helliwell, M.'
'Gallois, B.'
'Kariuki, B. M.'
'Kaucic, V.'
'Helliwell, J. R.'

_publ_section_title
;
 A two-wavelength crystallographic study of a new aluminophosphate
 containing nickel
;
_journal_issue 3
_journal_name_full 'Acta Crystallographica Section B'
_journal_page_first 420
_journal_page_last 428
_journal_paper_doi 10.1107/S0108768192011042
_journal_volume 49
_journal_year 1993
_chemical_formula_moiety 'C4 H19 Al3 N4 Ni O17 P4,H2 O'
_chemical_formula_sum 'C4 H21 Al3 N4 Ni O18 P4'
_chemical_formula_weight 676.77
_space_group_IT_number 14
_space_group_name_Hall '-P 2yn'
_space_group_name_H-M_alt 'P 1 21/n 1'
_symmetry_cell_setting monoclinic
_symmetry_space_group_name_Hall '-P 2yn'
_symmetry_space_group_name_H-M 'P 1 21/n 1'
_cell_angle_alpha 90
_cell_angle_beta 101.30(10)
_cell_angle_gamma 90
_cell_formula_units_Z 4
_cell_length_a 10.03(2)
_cell_length_b 15.67(2)
_cell_length_c 14.14(2)
_cell_volume 2180(5)
_diffrn_radiation_type Mo
_diffrn_radiation_wavelength 0.71069
_exptl_absorpt_coefficient_mu 1.391
_exptl_crystal_density_diffrn 2.062
_exptl_crystal_F_000 1376
_cod_data_source_file li0137.cif
_cod_database_code 2100970

loop_
_space_group_symop_id
_space_group_symop_operation_xyz
1 x,y,z
2 -x+1/2,y+1/2,-z+1/2
3 -x,-y,-z
4 x+1/2,-y+1/2,z+1/2

loop_
_atom_site_label
_atom_site_fract_x
_atom_site_fract_y
_atom_site_fract_z
Ni(1) -.8826(2) .77210(10) .1344(2)
P(1) -.5501(4) .7931(3) .1420(3)
P(2) -.0019(4) .7858(3) .3396(3)
P(3) -.2296(5) .9939(3) .4386(4)
P(4) -.2738(5) .9840(3) .0736(4)
Al(1) -.2755(5) .8783(3) .2576(4)
Al(2) -.5036(5) .6239(3) .0367(4)
Al(3) -.4984(6) .8850(3) -.0509(4)
O(1) -.6780(10) .8023(7) .1811(7)
O(2) -.9140(10) .8088(7) .2690(8)
O(3) -.9140(10) .9040(7) .1047(9)
O(4) -.4300(10) .8291(8) .2150(8)
O(5) -.5160(10) .7009(7) .1235(8)
O(6) -.5590(10) .8409(8) .0465(8)
O(7) -.1540(10) .8031(7) .3058(7)
O(8) -.3050(10) .9526(8) .3437(8)
O(9) -.2190(10) .9240(8) .1590(10)
O(10) -.4510(10) .6666(8) -.0649(8)
O(11) -.3870(10) .5454(8) .0877(8)
O(12) -.6650(10) .5804(7) .0073(8)
O(13) -.3200(10) 1.0462(8) .4846(8)
O(14) -.6100(10) .9632(8) -.1010(10)
O(15) -.4880(10) .8106(7) -.1383(8)
O(16) -.3360(10) .9279(8) -.0138(9)
O(17) -.1560(10) 1.0349(8) .0520(10)
O(18) -.536(2) .5826(9) .2840(10)
N(1) -.866(2) .7490(10) -.0090(10)
N(2) -1.0890(10) .7460(10) .0770(10)
N(3) -.8240(10) .6500(10) .1850(10)
N(4) -.7460(10) .4600(10) .1920(10)
C(1) -.994(2) .7130(10) -.0660(10)
C(2) -1.110(2) .7570(10) -.0260(10)
C(3) -0.912(2) .5760(10) .1780(10)
C(4) -.855(2) .4940(10) .2310(10)
H(1) -.8458 .8016 -.0379
H(2) -.7935 .7100 -.0100
H(3) -1.1106 .6897 .0926
H(4) -1.1453 .7852 .1034
H(5) -.7523 .6338 .1535
H(6) -.7886 .6562 .2523
H(7) -.7111 .4104 .2263
H(8) -.7768 .4462 .1256
H(9) -.6749 .5016 .1967
H(10) -1.0008 .7259 -.1320
H(11) -.9957 .6536 -.0565
H(12) -1.1941 .7315 -.0556
H(13) -1.1121 .8160 -.0416
H(14) -.9909 .5920 .2015
H(15) -.9383 .5621 .1108
H(16) -.9255 .4529 .2249
H(17) -.8234 .5074 .2969
H(18) -.8924 .9398 .0554
H(19) -.9970 .9313 .1094
H(20) -.5400 .6200 .2500
H(21) -.4800 .5700 .3400

loop_
_geom_bond_atom_site_label_1
_geom_bond_atom_site_label_2
_geom_bond_distance
Ni(1) O(1) 2.090(10)
Ni(1) O(2) 2.070(10)
Ni(1) O(3) 2.120(10)
Ni(1) N(1) 2.10(2)
Ni(1) N(2) 2.11(2)
Ni(1) N(3) 2.09(2)
P(1) O(1) 1.500(10)
P(1) O(4) 1.530(10)
P(1) O(5) 1.520(10)
P(1) O(6) 1.530(10)
P(2) O(2i) 1.500(10)
P(2) O(7) 1.530(10)
P(2) O(10ii) 1.540(10)
P(2) O(15ii) 1.540(10)
P(3) O(8) 1.550(10)
P(3) O(11iii) 1.530(10)
P(3) O(12ii) 1.570(10)
P(3) O(13) 1.470(10)
P(4) O(9) 1.540(10)
P(4) O(14iv) 1.540(10)
P(4) O(16) 1.550(10)
P(4) O(17) 1.500(10)
Al(1) O(4) 1.730(10)
Al(1) O(7) 1.740(10)
Al(1) O(8) 1.750(10)
Al(1) O(9) 1.760(10)
Al(2) O(5) 1.750(10)
Al(2) O(10) 1.760(10)
Al(2) O(11) 1.750(10)
Al(2) O(12) 1.730(10)
Al(3) O(6) 1.750(10)
Al(3) O(14) 1.720(10)
Al(3) O(15) 1.720(10)
Al(3) O(16) 1.740(10)
N(1) C(1) 1.48(2)
N(2) C(2) 1.44(2)
N(3) C(3) 1.45(2)
N(4) C(4) 1.43(2)
C(1) C(2) 1.55(3)
C(3) C(4) 1.53(3)
